data_7110992
loop_
_publ_author_name
'Habata, Yoichi'
'Saeki, Tomomi'
'Akabori, Sadatoshi'
'Zhang, Xian X.'
'Bradshaw, Jerald S.'

_publ_section_title
;
 Polymer-like complexes bridged by a fluorine substituent of the side arm
 in the 3&#x2032;,5&#x2032;-difluoro-4&#x2032;-hydroxybenzyl-armed
 monoaza-15-crown-5 ether
;
_journal_issue 16
_journal_name_full 'Chemical Communications'
_journal_page_first 1469
_journal_paper_doi 10.1039/b003451g
_journal_year 2000
_chemical_formula_sum 'C18 H25 F2 K N2 O5 S'
_chemical_formula_weight 458.56
_space_group_IT_number 14
_symmetry_cell_setting monoclinic
_symmetry_Int_Tables_number 14
_symmetry_space_group_name_Hall '-P 2yn'
_symmetry_space_group_name_H-M 'P 1 21/n 1'
_cell_angle_alpha 90
_cell_angle_beta 93.81(2)
_cell_angle_gamma 90
_cell_formula_units_Z 4
_cell_length_a 8.564(2)
_cell_length_b 16.354(2)
_cell_length_c 15.510(2)
_cell_measurement_reflns_used 25
_cell_measurement_temperature 296.2
_cell_measurement_theta_max 14.9
_cell_measurement_theta_min 14.7
_cell_volume 2167.5(6)
_computing_cell_refinement 'MSC/AFC Diffractometer Control'
_computing_data_collection 'MSC/AFC Diffractometer Control'
_computing_data_reduction 'teXsan Ver. 1.10'
_computing_publication_material 'teXsan Ver. 1.10'
_computing_structure_refinement 'teXsan Ver. 1.10'
_computing_structure_solution SIR92
_diffrn_measured_fraction_theta_full 0.9998
_diffrn_measured_fraction_theta_max 0.9998
_diffrn_measurement_device_type 'Rigaku AFC5S'
_diffrn_measurement_method \w-2\q
_diffrn_radiation_type 'Mo K\a'
_diffrn_radiation_wavelength 0.7107
_diffrn_reflns_av_R_equivalents 0.042
_diffrn_reflns_limit_h_max 11
_diffrn_reflns_limit_h_min -11
_diffrn_reflns_limit_k_max 21
_diffrn_reflns_limit_k_min 0
_diffrn_reflns_limit_l_max 0
_diffrn_reflns_limit_l_min -20
_diffrn_reflns_number 5331
_diffrn_reflns_theta_full 27.49
_diffrn_reflns_theta_max 27.49
_diffrn_standards_decay_% 0.35
_diffrn_standards_interval_count 150
_diffrn_standards_number 3
_exptl_absorpt_coefficient_mu 0.389
_exptl_absorpt_correction_T_max 0.981
_exptl_absorpt_correction_T_min 0.781
_exptl_absorpt_correction_type psi-scan
_exptl_absorpt_process_details '(North, Phillips & Mathews, 1968)'
_exptl_crystal_colour colorless
_exptl_crystal_density_diffrn 1.405
_exptl_crystal_density_method 'not measured'
_exptl_crystal_description prismatic
_exptl_crystal_size_max 0.750
_exptl_crystal_size_mid 0.500
_exptl_crystal_size_min 0.500
_refine_diff_density_max 0.26
_refine_diff_density_min -0.36
_refine_ls_extinction_method none
_refine_ls_goodness_of_fit_ref 1.310
_refine_ls_hydrogen_treatment noref
_refine_ls_number_parameters 262
_refine_ls_number_reflns 4966
_refine_ls_R_factor_gt 0.0481
_refine_ls_shift/su_max 0.0200
_refine_ls_structure_factor_coef Fsqd
_refine_ls_weighting_details 'w = 1/[\s^2^(Fo^2^) + (0.05500(Max(Fo^2^,0) + 2Fc^2^)/3)^2^]'
_refine_ls_weighting_scheme calc
_refine_ls_wR_factor_ref 0.1362
_reflns_number_gt 3165
_reflns_number_total 4966
_reflns_threshold_expression F^2^>2.0\s(F^2^)
_cod_data_source_file b003451gsup1.cif
_cod_data_source_block haba018/aza15FK
_cod_original_cell_volume 2167.6(7)
_cod_original_formula_sum 'C18 H25 F2 K N2 O5 S '
_cod_database_code 7110992

loop_
_symmetry_equiv_pos_as_xyz
x,y,z
1/2-x,1/2+y,1/2-z
-x,-y,-z
1/2+x,1/2-y,1/2+z

loop_
_atom_site_label
_atom_site_type_symbol
_atom_site_fract_x
_atom_site_fract_y
_atom_site_fract_z
_atom_site_U_iso_or_equiv
_atom_site_adp_type
_atom_site_occupancy
_atom_site_calc_flag
K(1) K -0.05811(6) 0.36478(3) 0.80380(4) 0.0488(2) Uani 1.00 d
S(1) S 0.1865(1) 0.51699(5) 0.82081(6) 0.0750(3) Uani 1.00 d
F(1) F 0.5697(2) 0.41951(9) 0.4615(1) 0.0687(5) Uani 1.00 d
F(2) F 0.4972(2) 0.13707(9) 0.48265(10) 0.0637(5) Uani 1.00 d
O(1) O -0.1882(2) 0.4342(1) 0.6510(1) 0.0538(5) Uani 1.00 d
O(2) O -0.2890(2) 0.4809(1) 0.8154(1) 0.0622(6) Uani 1.00 d
O(3) O -0.3358(2) 0.3193(1) 0.8744(1) 0.0656(6) Uani 1.00 d
O(4) O -0.2047(2) 0.2244(1) 0.7382(1) 0.0560(5) Uani 1.00 d
O(5) O 0.6344(2) 0.2619(1) 0.4059(1) 0.0605(6) Uani 1.00 d
N(1) N 0.0360(2) 0.3051(1) 0.6406(1) 0.0469(6) Uani 1.00 d
N(2) N 0.2329(3) 0.6221(2) 0.6847(2) 0.085(1) Uani 1.00 d
C(1) C -0.0230(3) 0.3544(2) 0.5672(2) 0.0560(8) Uani 1.00 d
C(2) C -0.0694(3) 0.4390(2) 0.5917(2) 0.0593(8) Uani 1.00 d
C(3) C -0.2500(4) 0.5122(2) 0.6701(2) 0.0675(9) Uani 1.00 d
C(4) C -0.3684(3) 0.5032(2) 0.7361(2) 0.0693(9) Uani 1.00 d
C(5) C -0.3892(4) 0.4610(2) 0.8818(2) 0.077(1) Uani 1.00 d
C(6) C -0.4598(4) 0.3777(2) 0.8707(2) 0.079(1) Uani 1.00 d
C(7) C -0.3820(3) 0.2391(2) 0.8490(2) 0.0699(10) Uani 1.00 d
C(8) C -0.3665(3) 0.2248(2) 0.7545(2) 0.0646(9) Uani 1.00 d
C(9) C -0.1809(3) 0.2075(2) 0.6504(2) 0.0651(9) Uani 1.00 d
C(10) C -0.0105(3) 0.2190(2) 0.6337(2) 0.0594(8) Uani 1.00 d
C(11) C 0.2037(3) 0.3181(2) 0.6646(2) 0.0502(7) Uani 1.00 d
C(12) C 0.3183(3) 0.3034(1) 0.5955(1) 0.0450(6) Uani 1.00 d
C(13) C 0.3916(3) 0.3691(1) 0.5579(2) 0.0482(7) Uani 1.00 d
C(14) C 0.4970(3) 0.3551(1) 0.4964(2) 0.0479(7) Uani 1.00 d
C(15) C 0.5339(3) 0.2780(1) 0.4676(2) 0.0455(6) Uani 1.00 d
C(16) C 0.4602(3) 0.2143(1) 0.5076(1) 0.0466(7) Uani 1.00 d
C(17) C 0.3555(3) 0.2247(1) 0.5696(2) 0.0474(7) Uani 1.00 d
C(18) C 0.2132(3) 0.5772(2) 0.7403(2) 0.0582(8) Uani 1.00 d
H(1) H 0.3685 0.4232 0.5751 0.0565 Uiso 1.00 calc
H(2) H 0.3086 0.1786 0.5947 0.0551 Uiso 1.00 calc
H(3) H 0.0563 0.3582 0.5275 0.0669 Uiso 1.00 calc
H(4) H -0.1120 0.3276 0.5404 0.0669 Uiso 1.00 calc
H(5) H -0.1086 0.4681 0.5417 0.0703 Uiso 1.00 calc
H(6) H 0.0182 0.4673 0.6179 0.0703 Uiso 1.00 calc
H(7) H -0.1677 0.5468 0.6922 0.0819 Uiso 1.00 calc
H(8) H -0.2982 0.5354 0.6189 0.0819 Uiso 1.00 calc
H(9) H -0.4420 0.4618 0.7186 0.0821 Uiso 1.00 calc
H(10) H -0.4221 0.5535 0.7426 0.0821 Uiso 1.00 calc
H(11) H -0.3301 0.4637 0.9357 0.0942 Uiso 1.00 calc
H(12) H -0.4708 0.5007 0.8807 0.0942 Uiso 1.00 calc
H(13) H -0.5172 0.3740 0.8162 0.0947 Uiso 1.00 calc
H(14) H -0.5273 0.3674 0.9155 0.0947 Uiso 1.00 calc
H(15) H -0.3175 0.2008 0.8810 0.0831 Uiso 1.00 calc
H(16) H -0.4878 0.2311 0.8614 0.0831 Uiso 1.00 calc
H(17) H -0.4183 0.2674 0.7223 0.0763 Uiso 1.00 calc
H(18) H -0.4120 0.1738 0.7384 0.0763 Uiso 1.00 calc
H(19) H -0.2101 0.1524 0.6377 0.0766 Uiso 1.00 calc
H(20) H -0.2428 0.2434 0.6144 0.0766 Uiso 1.00 calc
H(21) H 0.0069 0.2003 0.5775 0.0697 Uiso 1.00 calc
H(22) H 0.0519 0.1882 0.6752 0.0697 Uiso 1.00 calc
H(23) H 0.2168 0.3730 0.6831 0.0593 Uiso 1.00 calc
H(24) H 0.2328 0.2823 0.7113 0.0593 Uiso 1.00 calc
H(26) H 0.7321 0.2401 0.4297 0.0704 Uiso 1.00 calc

loop_
_atom_site_aniso_label
_atom_site_aniso_U_11
_atom_site_aniso_U_22
_atom_site_aniso_U_33
_atom_site_aniso_U_12
_atom_site_aniso_U_13
_atom_site_aniso_U_23
K(1) 0.0485(3) 0.0497(3) 0.0479(3) -0.0040(2) 0.0008(2) 0.0066(2)
S(1) 0.0816(5) 0.0532(4) 0.0908(6) -0.0146(4) 0.0101(4) -0.0032(4)
F(1) 0.0721(10) 0.0464(9) 0.090(1) -0.0060(7) 0.0238(9) 0.0049(8)
F(2) 0.087(1) 0.0408(8) 0.0635(9) 0.0106(7) 0.0088(8) -0.0037(7)
O(1) 0.061(1) 0.0433(10) 0.058(1) 0.0045(8) 0.0092(8) 0.0127(8)
O(2) 0.058(1) 0.061(1) 0.067(1) 0.0060(9) 0.0048(9) -0.0007(9)
O(3) 0.050(1) 0.070(1) 0.076(1) -0.0044(9) -0.0021(9) 0.011(1)
O(4) 0.0483(10) 0.056(1) 0.062(1) -0.0090(8) -0.0091(8) 0.0082(9)
O(5) 0.058(1) 0.063(1) 0.061(1) 0.0099(9) 0.0106(9) -0.0054(9)
N(1) 0.048(1) 0.048(1) 0.045(1) 0.0014(9) -0.0011(9) 0.0029(9)
N(2) 0.076(2) 0.088(2) 0.095(2) 0.001(1) 0.023(2) 0.009(2)
C(1) 0.053(1) 0.072(2) 0.043(1) 0.002(1) 0.002(1) 0.007(1)
C(2) 0.059(2) 0.061(2) 0.057(2) 0.000(1) 0.004(1) 0.020(1)
C(3) 0.084(2) 0.044(2) 0.073(2) 0.014(1) -0.002(2) 0.013(1)
C(4) 0.066(2) 0.061(2) 0.080(2) 0.022(1) 0.002(2) 0.002(2)
C(5) 0.075(2) 0.080(2) 0.077(2) 0.014(2) 0.014(2) -0.006(2)
C(6) 0.058(2) 0.097(3) 0.084(2) 0.009(2) 0.016(2) 0.018(2)
C(7) 0.056(2) 0.074(2) 0.079(2) -0.016(1) -0.002(1) 0.028(2)
C(8) 0.049(1) 0.063(2) 0.080(2) -0.017(1) -0.010(1) 0.016(1)
C(9) 0.062(2) 0.058(2) 0.073(2) -0.010(1) -0.013(1) -0.002(1)
C(10) 0.067(2) 0.052(2) 0.058(2) -0.001(1) -0.005(1) -0.008(1)
C(11) 0.053(1) 0.052(1) 0.045(1) -0.002(1) -0.002(1) -0.005(1)
C(12) 0.045(1) 0.045(1) 0.043(1) -0.001(1) -0.0067(10) -0.002(1)
C(13) 0.049(1) 0.037(1) 0.058(1) 0.002(1) -0.003(1) -0.006(1)
C(14) 0.048(1) 0.042(1) 0.053(1) -0.005(1) -0.001(1) 0.005(1)
C(15) 0.045(1) 0.047(1) 0.044(1) 0.003(1) -0.0049(10) -0.002(1)
C(16) 0.056(1) 0.036(1) 0.045(1) 0.006(1) -0.008(1) -0.0017(10)
C(17) 0.055(1) 0.041(1) 0.045(1) -0.004(1) -0.005(1) 0.003(1)
C(18) 0.042(1) 0.054(2) 0.080(2) -0.001(1) 0.014(1) -0.015(1)

loop_
_atom_type_symbol
_atom_type_description
_atom_type_scat_dispersion_real
_atom_type_scat_dispersion_imag
_atom_type_scat_source
C C 0.003 0.002
;International Tables for Crystallography
(1992, Vol. C, Tables 4.2.6.8 and 6.1.1.1)
;
H H 0.000 0.000
;International Tables for Crystallography
(1992, Vol. C, Table 6.1.1.2)
;
N N 0.006 0.003
;International Tables for Crystallography
(1992, Vol. C, Tables 4.2.6.8 and 6.1.1.1)
;
O O 0.011 0.006
;International Tables for Crystallography
(1992, Vol. C, Tables 4.2.6.8 and 6.1.1.1)
;
F F 0.017 0.010
;International Tables for Crystallography
(1992, Vol. C, Tables 4.2.6.8 and 6.1.1.1)
;
S S 0.125 0.123
;International Tables for Crystallography
(1992, Vol. C, Tables 4.2.6.8 and 6.1.1.1)
;
K K 0.200 0.250
;International Tables for Crystallography
(1992, Vol. C, Tables 4.2.6.8 and 6.1.1.1)
;

loop_
_geom_angle_atom_site_label_1
_geom_angle_atom_site_label_2
_geom_angle_atom_site_label_3
_geom_angle
_geom_angle_site_symmetry_2
_geom_angle_site_symmetry_3
_geom_angle_publ_flag
S(1) K(1) F(2) 82.04(4) 1_555 4_455 yes
S(1) K(1) O(1) 88.64(4) 1_555 1_555 yes
S(1) K(1) O(2) 85.89(5) 1_555 1_555 yes
S(1) K(1) O(3) 137.28(5) 1_555 1_555 yes
S(1) K(1) O(4) 159.29(5) 1_555 1_555 yes
S(1) K(1) O(5) 98.96(4) 1_555 4_455 yes
S(1) K(1) N(1) 96.56(5) 1_555 1_555 yes
F(2) K(1) O(1) 151.94(5) 4_455 1_555 yes
F(2) K(1) O(2) 91.01(5) 4_455 1_555 yes
F(2) K(1) O(3) 72.43(5) 4_455 1_555 yes
F(2) K(1) O(4) 113.51(5) 4_455 1_555 yes
F(2) K(1) O(5) 54.59(5) 4_455 4_455 yes
F(2) K(1) N(1) 146.51(5) 4_455 1_555 yes
O(1) K(1) O(2) 61.83(5) 1_555 1_555 yes
O(1) K(1) O(3) 98.02(5) 1_555 1_555 yes
O(1) K(1) O(4) 83.10(5) 1_555 1_555 yes
O(1) K(1) O(5) 153.46(6) 1_555 4_455 yes
O(1) K(1) N(1) 60.69(5) 1_555 1_555 yes
O(2) K(1) O(3) 61.52(6) 1_555 1_555 yes
O(2) K(1) O(4) 106.55(6) 1_555 1_555 yes
O(2) K(1) O(5) 143.63(6) 1_555 4_455 yes
O(2) K(1) N(1) 122.37(6) 1_555 1_555 yes
O(3) K(1) O(4) 63.02(6) 1_555 1_555 yes
O(3) K(1) O(5) 93.51(5) 1_555 4_455 yes
O(3) K(1) N(1) 123.51(6) 1_555 1_555 yes
O(4) K(1) O(5) 80.99(5) 1_555 4_455 yes
O(4) K(1) N(1) 62.85(6) 1_555 1_555 yes
O(5) K(1) N(1) 93.06(5) 4_455 1_555 yes
K(1) S(1) C(18) 121.8(1) 1_555 1_555 yes
K(1) F(2) C(16) 105.4(1) 4_554 1_555 yes
K(1) O(1) C(2) 108.1(1) 1_555 1_555 yes
K(1) O(1) C(3) 108.7(1) 1_555 1_555 yes
C(2) O(1) C(3) 112.3(2) 1_555 1_555 yes
K(1) O(2) C(4) 115.2(2) 1_555 1_555 yes
K(1) O(2) C(5) 111.1(2) 1_555 1_555 yes
C(4) O(2) C(5) 114.3(2) 1_555 1_555 yes
K(1) O(3) C(6) 117.3(2) 1_555 1_555 yes
K(1) O(3) C(7) 111.6(2) 1_555 1_555 yes
C(6) O(3) C(7) 114.5(2) 1_555 1_555 yes
K(1) O(4) C(8) 110.6(2) 1_555 1_555 yes
K(1) O(4) C(9) 115.0(1) 1_555 1_555 yes
C(8) O(4) C(9) 112.1(2) 1_555 1_555 yes
K(1) O(5) C(15) 98.8(1) 4_554 1_555 yes
K(1) O(5) H(26) 112.2 4_554 1_555 no
C(15) O(5) H(26) 112.3 1_555 1_555 no
K(1) N(1) C(1) 113.4(1) 1_555 1_555 yes
K(1) N(1) C(10) 107.4(1) 1_555 1_555 yes
K(1) N(1) C(11) 93.1(1) 1_555 1_555 yes
C(1) N(1) C(10) 113.3(2) 1_555 1_555 yes
C(1) N(1) C(11) 113.5(2) 1_555 1_555 yes
C(10) N(1) C(11) 114.4(2) 1_555 1_555 yes
N(1) C(1) C(2) 113.4(2) 1_555 1_555 yes
N(1) C(1) H(3) 108.5 1_555 1_555 no
N(1) C(1) H(4) 108.3 1_555 1_555 no
C(2) C(1) H(3) 108.5 1_555 1_555 no
C(2) C(1) H(4) 108.5 1_555 1_555 no
H(3) C(1) H(4) 109.6 1_555 1_555 no
O(1) C(2) C(1) 109.1(2) 1_555 1_555 yes
O(1) C(2) H(5) 109.1 1_555 1_555 no
O(1) C(2) H(6) 109.3 1_555 1_555 no
C(1) C(2) H(5) 109.9 1_555 1_555 no
C(1) C(2) H(6) 110.1 1_555 1_555 no
H(5) C(2) H(6) 109.2 1_555 1_555 no
O(1) C(3) C(4) 109.5(2) 1_555 1_555 yes
O(1) C(3) H(7) 109.4 1_555 1_555 no
O(1) C(3) H(8) 109.4 1_555 1_555 no
C(4) C(3) H(7) 109.5 1_555 1_555 no
C(4) C(3) H(8) 109.5 1_555 1_555 no
H(7) C(3) H(8) 109.5 1_555 1_555 no
O(2) C(4) C(3) 108.2(2) 1_555 1_555 yes
O(2) C(4) H(9) 109.6 1_555 1_555 no
O(2) C(4) H(10) 109.8 1_555 1_555 no
C(3) C(4) H(9) 110.0 1_555 1_555 no
C(3) C(4) H(10) 110.0 1_555 1_555 no
H(9) C(4) H(10) 109.3 1_555 1_555 no
O(2) C(5) C(6) 112.6(3) 1_555 1_555 yes
O(2) C(5) H(11) 108.4 1_555 1_555 no
O(2) C(5) H(12) 108.0 1_555 1_555 no
C(6) C(5) H(11) 109.4 1_555 1_555 no
C(6) C(5) H(12) 109.1 1_555 1_555 no
H(11) C(5) H(12) 109.3 1_555 1_555 no
O(3) C(6) C(5) 108.1(3) 1_555 1_555 yes
O(3) C(6) H(13) 109.5 1_555 1_555 no
O(3) C(6) H(14) 109.9 1_555 1_555 no
C(5) C(6) H(13) 109.9 1_555 1_555 no
C(5) C(6) H(14) 109.8 1_555 1_555 no
H(13) C(6) H(14) 109.6 1_555 1_555 no
O(3) C(7) C(8) 112.0(2) 1_555 1_555 yes
O(3) C(7) H(15) 108.8 1_555 1_555 no
O(3) C(7) H(16) 109.0 1_555 1_555 no
C(8) C(7) H(15) 108.7 1_555 1_555 no
C(8) C(7) H(16) 108.9 1_555 1_555 no
H(15) C(7) H(16) 109.4 1_555 1_555 no
O(4) C(8) C(7) 109.0(2) 1_555 1_555 yes
O(4) C(8) H(17) 109.6 1_555 1_555 no
O(4) C(8) H(18) 109.6 1_555 1_555 no
C(7) C(8) H(17) 109.4 1_555 1_555 no
C(7) C(8) H(18) 109.5 1_555 1_555 no
H(17) C(8) H(18) 109.7 1_555 1_555 no
O(4) C(9) C(10) 110.1(2) 1_555 1_555 yes
O(4) C(9) H(19) 109.2 1_555 1_555 no
O(4) C(9) H(20) 109.5 1_555 1_555 no
C(10) C(9) H(19) 109.1 1_555 1_555 no
C(10) C(9) H(20) 109.4 1_555 1_555 no
H(19) C(9) H(20) 109.6 1_555 1_555 no
N(1) C(10) C(9) 111.6(2) 1_555 1_555 yes
N(1) C(10) H(21) 108.8 1_555 1_555 no
N(1) C(10) H(22) 108.7 1_555 1_555 no
C(9) C(10) H(21) 109.3 1_555 1_555 no
C(9) C(10) H(22) 108.8 1_555 1_555 no
H(21) C(10) H(22) 109.6 1_555 1_555 no
N(1) C(11) C(12) 117.6(2) 1_555 1_555 yes
N(1) C(11) H(23) 107.9 1_555 1_555 no
N(1) C(11) H(24) 107.7 1_555 1_555 no
C(12) C(11) H(23) 107.2 1_555 1_555 no
C(12) C(11) H(24) 106.8 1_555 1_555 no
H(23) C(11) H(24) 109.5 1_555 1_555 no
C(11) C(12) C(13) 120.2(2) 1_555 1_555 yes
C(11) C(12) C(17) 121.4(2) 1_555 1_555 yes
C(13) C(12) C(17) 118.3(2) 1_555 1_555 yes
C(12) C(13) C(14) 119.8(2) 1_555 1_555 yes
C(12) C(13) H(1) 119.5 1_555 1_555 no
C(14) C(13) H(1) 120.6 1_555 1_555 no
F(1) C(14) C(13) 119.2(2) 1_555 1_555 yes
F(1) C(14) C(15) 117.3(2) 1_555 1_555 yes
C(13) C(14) C(15) 123.5(2) 1_555 1_555 yes
O(5) C(15) C(14) 125.2(2) 1_555 1_555 yes
O(5) C(15) C(16) 120.0(2) 1_555 1_555 yes
C(14) C(15) C(16) 114.8(2) 1_555 1_555 yes
F(2) C(16) C(15) 116.6(2) 1_555 1_555 yes
F(2) C(16) C(17) 119.3(2) 1_555 1_555 yes
C(15) C(16) C(17) 124.1(2) 1_555 1_555 yes
C(12) C(17) C(16) 119.4(2) 1_555 1_555 yes
C(12) C(17) H(2) 120.3 1_555 1_555 no
C(16) C(17) H(2) 120.3 1_555 1_555 no
S(1) C(18) N(2) 177.9(3) 1_555 1_555 yes

loop_
_geom_bond_atom_site_label_1
_geom_bond_atom_site_label_2
_geom_bond_distance
_geom_bond_site_symmetry_2
_geom_bond_publ_flag
K(1) S(1) 3.253(1) . yes
K(1) F(2) 2.783(2) 4_455 yes
K(1) O(1) 2.792(2) . yes
K(1) O(2) 2.757(2) . yes
K(1) O(3) 2.785(2) . yes
K(1) O(4) 2.777(2) . yes
K(1) O(5) 3.028(2) 4_455 yes
K(1) N(1) 2.877(2) . yes
S(1) C(18) 1.618(3) . yes
F(1) C(14) 1.355(3) . yes
F(2) C(16) 1.365(3) . yes
O(1) C(2) 1.418(3) . yes
O(1) C(3) 1.420(3) . yes
O(2) C(4) 1.413(4) . yes
O(2) C(5) 1.421(4) . yes
O(3) C(6) 1.426(4) . yes
O(3) C(7) 1.417(4) . yes
O(4) C(8) 1.425(3) . yes
O(4) C(9) 1.418(4) . yes
O(5) C(15) 1.355(3) . yes
O(5) H(26) 0.960 . no
N(1) C(1) 1.458(3) . yes
N(1) C(10) 1.465(3) . yes
N(1) C(11) 1.474(3) . yes
N(2) C(18) 1.153(4) . yes
C(1) C(2) 1.496(4) . yes
C(1) H(3) 0.948 . no
C(1) H(4) 0.951 . no
C(2) H(5) 0.953 . no
C(2) H(6) 0.950 . no
C(3) C(4) 1.495(4) . yes
C(3) H(7) 0.950 . no
C(3) H(8) 0.950 . no
C(4) H(9) 0.952 . no
C(4) H(10) 0.951 . no
C(5) C(6) 1.497(5) . yes
C(5) H(11) 0.949 . no
C(5) H(12) 0.953 . no
C(6) H(13) 0.951 . no
C(6) H(14) 0.947 . no
C(7) C(8) 1.499(4) . yes
C(7) H(15) 0.952 . no
C(7) H(16) 0.948 . no
C(8) H(17) 0.949 . no
C(8) H(18) 0.948 . no
C(9) C(10) 1.511(4) . yes
C(9) H(19) 0.952 . no
C(9) H(20) 0.947 . no
C(10) H(21) 0.944 . no
C(10) H(22) 0.954 . no
C(11) C(12) 1.519(3) . yes
C(11) H(23) 0.947 . no
C(11) H(24) 0.953 . no
C(12) C(13) 1.392(3) . yes
C(12) C(17) 1.391(3) . yes
C(13) C(14) 1.375(4) . yes
C(13) H(1) 0.949 . no
C(14) C(15) 1.381(3) . yes
C(15) C(16) 1.386(3) . yes
C(16) C(17) 1.369(3) . yes
C(17) H(2) 0.950 . no

loop_
_geom_contact_atom_site_label_1
_geom_contact_atom_site_label_2
_geom_contact_distance
_geom_contact_site_symmetry_2
K(1) S(1) 3.253(1) .
K(1) F(2) 2.783(2) 4_455
K(1) O(1) 2.792(2) .
K(1) O(2) 2.757(2) .
K(1) O(3) 2.785(2) .
K(1) O(4) 2.777(2) .
K(1) O(5) 3.028(2) 4_455
K(1) N(1) 2.877(2) .
K(1) O(2) 2.757(2) .
K(1) O(4) 2.777(2) .
K(1) F(2) 2.783(2) 4_455
K(1) O(3) 2.785(2) .
K(1) O(1) 2.792(2) .
K(1) N(1) 2.877(2) .
K(1) O(5) 3.028(2) 4_455
K(1) S(1) 3.253(1) .
K(1) C(11) 3.304(3) .
K(1) C(16) 3.409(2) 4_455
K(1) C(2) 3.501(3) .
K(1) C(15) 3.501(2) 4_455
K(1) C(3) 3.515(3) .
K(1) C(5) 3.526(3) .
K(1) C(8) 3.540(3) .
K(1) C(7) 3.559(3) .
K(1) C(4) 3.594(3) .
K(1) C(10) 3.599(3) .
F(1) N(2) 2.995(3) 3_666
F(1) F(1) 3.158(3) 3_666
F(1) C(13) 3.489(3) 3_666
F(1) C(3) 3.489(3) 3_566
F(1) O(1) 3.491(2) 1_655
F(1) C(2) 3.592(3) 1_655
F(2) O(3) 3.290(3) 4_554
O(3) C(16) 3.209(3) 4_455
O(3) C(17) 3.421(3) 4_455
O(5) N(2) 2.661(4) 3_666
N(2) C(7) 3.572(4) 2_456
N(2) C(15) 3.586(4) 3_666

loop_
_geom_torsion_atom_site_label_1
_geom_torsion_atom_site_label_2
_geom_torsion_atom_site_label_3
_geom_torsion_atom_site_label_4
_geom_torsion
_geom_torsion_site_symmetry_1
_geom_torsion_site_symmetry_2
_geom_torsion_site_symmetry_3
_geom_torsion_site_symmetry_4
_geom_torsion_publ_flag
K(1) S(1) C(18) N(2) 145(7) 1_555 1_555 1_555 1_555 yes
K(1) O(1) C(2) C(1) 66.4(2) 1_555 1_555 1_555 1_555 yes
K(1) O(1) C(3) C(4) -57.7(2) 1_555 1_555 1_555 1_555 yes
K(1) O(2) C(4) C(3) -42.7(3) 1_555 1_555 1_555 1_555 yes
K(1) O(2) C(5) C(6) -55.6(3) 1_555 1_555 1_555 1_555 yes
K(1) O(3) C(6) C(5) -35.3(3) 1_555 1_555 1_555 1_555 yes
K(1) O(3) C(7) C(8) -44.6(3) 1_555 1_555 1_555 1_555 yes
K(1) O(4) C(8) C(7) -52.9(2) 1_555 1_555 1_555 1_555 yes
K(1) O(4) C(9) C(10) 44.9(3) 1_555 1_555 1_555 1_555 yes
K(1) N(1) C(1) C(2) 20.4(2) 1_555 1_555 1_555 1_555 yes
K(1) N(1) C(10) C(9) 51.7(2) 1_555 1_555 1_555 1_555 yes
K(1) N(1) C(11) C(12) -174.4(2) 1_555 1_555 1_555 1_555 yes
S(1) K(1) O(1) C(2) 60.5(2) 1_555 1_555 1_555 1_555 yes
S(1) K(1) O(1) C(3) -61.6(2) 1_555 1_555 1_555 1_555 yes
S(1) K(1) O(2) C(4) 101.1(2) 1_555 1_555 1_555 1_555 yes
S(1) K(1) O(2) C(5) -126.9(2) 1_555 1_555 1_555 1_555 yes
S(1) K(1) O(3) C(6) 51.9(2) 1_555 1_555 1_555 1_555 yes
S(1) K(1) O(3) C(7) -173.3(1) 1_555 1_555 1_555 1_555 yes
S(1) K(1) O(4) C(8) -148.1(1) 1_555 1_555 1_555 1_555 yes
S(1) K(1) O(4) C(9) -20.0(2) 1_555 1_555 1_555 1_555 yes
S(1) K(1) N(1) C(1) -76.2(2) 1_555 1_555 1_555 1_555 yes
S(1) K(1) N(1) C(10) 157.8(1) 1_555 1_555 1_555 1_555 yes
S(1) K(1) N(1) C(11) 41.0(1) 1_555 1_555 1_555 1_555 yes
F(1) C(14) C(13) C(12) -178.8(2) 1_555 1_555 1_555 1_555 yes
F(1) C(14) C(15) O(5) -1.4(3) 1_555 1_555 1_555 1_555 yes
F(1) C(14) C(15) C(16) 177.9(2) 1_555 1_555 1_555 1_555 yes
F(2) K(1) O(5) C(15) -47.6(1) 1_555 4_554 1_555 1_555 yes
F(2) C(16) C(15) O(5) 1.2(3) 1_555 1_555 1_555 1_555 yes
F(2) C(16) C(15) C(14) -178.1(2) 1_555 1_555 1_555 1_555 yes
F(2) C(16) C(17) C(12) 179.6(2) 1_555 1_555 1_555 1_555 yes
O(1) K(1) S(1) C(18) -15.0(1) 1_555 1_555 1_555 1_555 yes
O(1) K(1) O(2) C(4) 10.5(2) 1_555 1_555 1_555 1_555 yes
O(1) K(1) O(2) C(5) 142.5(2) 1_555 1_555 1_555 1_555 yes
O(1) K(1) O(3) C(6) -44.8(2) 1_555 1_555 1_555 1_555 yes
O(1) K(1) O(3) C(7) 90.0(2) 1_555 1_555 1_555 1_555 yes
O(1) K(1) O(4) C(8) -80.9(2) 1_555 1_555 1_555 1_555 yes
O(1) K(1) O(4) C(9) 47.2(2) 1_555 1_555 1_555 1_555 yes
O(1) K(1) N(1) C(1) 8.5(1) 1_555 1_555 1_555 1_555 yes
O(1) K(1) N(1) C(10) -117.5(2) 1_555 1_555 1_555 1_555 yes
O(1) K(1) N(1) C(11) 125.8(1) 1_555 1_555 1_555 1_555 yes
O(1) C(2) C(1) N(1) -59.5(3) 1_555 1_555 1_555 1_555 yes
O(1) C(3) C(4) O(2) 69.2(3) 1_555 1_555 1_555 1_555 yes
O(2) K(1) S(1) C(18) -76.9(1) 1_555 1_555 1_555 1_555 yes
O(2) K(1) O(1) C(2) 146.5(2) 1_555 1_555 1_555 1_555 yes
O(2) K(1) O(1) C(3) 24.5(2) 1_555 1_555 1_555 1_555 yes
O(2) K(1) O(3) C(6) 7.0(2) 1_555 1_555 1_555 1_555 yes
O(2) K(1) O(3) C(7) 141.8(2) 1_555 1_555 1_555 1_555 yes
O(2) K(1) O(4) C(8) -23.1(2) 1_555 1_555 1_555 1_555 yes
O(2) K(1) O(4) C(9) 105.1(2) 1_555 1_555 1_555 1_555 yes
O(2) K(1) N(1) C(1) 13.0(2) 1_555 1_555 1_555 1_555 yes
O(2) K(1) N(1) C(10) -112.9(1) 1_555 1_555 1_555 1_555 yes
O(2) K(1) N(1) C(11) 130.3(1) 1_555 1_555 1_555 1_555 yes
O(2) C(5) C(6) O(3) 61.4(3) 1_555 1_555 1_555 1_555 yes
O(3) K(1) S(1) C(18) -115.4(1) 1_555 1_555 1_555 1_555 yes
O(3) K(1) O(1) C(2) -161.9(2) 1_555 1_555 1_555 1_555 yes
O(3) K(1) O(1) C(3) 76.0(2) 1_555 1_555 1_555 1_555 yes
O(3) K(1) O(2) C(4) -107.6(2) 1_555 1_555 1_555 1_555 yes
O(3) K(1) O(2) C(5) 24.4(2) 1_555 1_555 1_555 1_555 yes
O(3) K(1) O(4) C(8) 21.8(1) 1_555 1_555 1_555 1_555 yes
O(3) K(1) O(4) C(9) 149.9(2) 1_555 1_555 1_555 1_555 yes
O(3) K(1) N(1) C(1) 88.1(2) 1_555 1_555 1_555 1_555 yes
O(3) K(1) N(1) C(10) -37.8(2) 1_555 1_555 1_555 1_555 yes
O(3) K(1) N(1) C(11) -154.6(1) 1_555 1_555 1_555 1_555 yes
O(3) C(7) C(8) O(4) 68.3(3) 1_555 1_555 1_555 1_555 yes
O(4) K(1) S(1) C(18) 51.2(2) 1_555 1_555 1_555 1_555 yes
O(4) K(1) O(1) C(2) -100.5(2) 1_555 1_555 1_555 1_555 yes
O(4) K(1) O(1) C(3) 137.4(2) 1_555 1_555 1_555 1_555 yes
O(4) K(1) O(2) C(4) -62.0(2) 1_555 1_555 1_555 1_555 yes
O(4) K(1) O(2) C(5) 70.0(2) 1_555 1_555 1_555 1_555 yes
O(4) K(1) O(3) C(6) -122.8(2) 1_555 1_555 1_555 1_555 yes
O(4) K(1) O(3) C(7) 12.0(2) 1_555 1_555 1_555 1_555 yes
O(4) K(1) N(1) C(1) 106.1(2) 1_555 1_555 1_555 1_555 yes
O(4) K(1) N(1) C(10) -19.8(1) 1_555 1_555 1_555 1_555 yes
O(4) K(1) N(1) C(11) -136.6(1) 1_555 1_555 1_555 1_555 yes
O(4) C(9) C(10) N(1) -67.9(3) 1_555 1_555 1_555 1_555 yes
O(5) K(1) F(2) C(16) 50.6(1) 1_555 4_554 1_555 1_555 yes
O(5) C(15) C(14) C(13) 178.5(2) 1_555 1_555 1_555 1_555 yes
O(5) C(15) C(16) C(17) -179.1(2) 1_555 1_555 1_555 1_555 yes
N(1) K(1) S(1) C(18) 45.3(1) 1_555 1_555 1_555 1_555 yes
N(1) K(1) O(1) C(2) -37.8(2) 1_555 1_555 1_555 1_555 yes
N(1) K(1) O(1) C(3) -159.9(2) 1_555 1_555 1_555 1_555 yes
N(1) K(1) O(2) C(4) 5.9(2) 1_555 1_555 1_555 1_555 yes
N(1) K(1) O(2) C(5) 137.9(2) 1_555 1_555 1_555 1_555 yes
N(1) K(1) O(3) C(6) -104.8(2) 1_555 1_555 1_555 1_555 yes
N(1) K(1) O(3) C(7) 30.0(2) 1_555 1_555 1_555 1_555 yes
N(1) K(1) O(4) C(8) -141.4(2) 1_555 1_555 1_555 1_555 yes
N(1) K(1) O(4) C(9) -13.3(2) 1_555 1_555 1_555 1_555 yes
N(1) C(11) C(12) C(13) 107.6(3) 1_555 1_555 1_555 1_555 yes
N(1) C(11) C(12) C(17) -73.8(3) 1_555 1_555 1_555 1_555 yes
C(1) N(1) C(10) C(9) -74.3(3) 1_555 1_555 1_555 1_555 yes
C(1) N(1) C(11) C(12) -57.2(3) 1_555 1_555 1_555 1_555 yes
C(1) C(2) O(1) C(3) -173.7(2) 1_555 1_555 1_555 1_555 yes
C(2) O(1) C(3) C(4) -177.2(2) 1_555 1_555 1_555 1_555 yes
C(2) C(1) N(1) C(10) 143.2(2) 1_555 1_555 1_555 1_555 yes
C(2) C(1) N(1) C(11) -84.2(3) 1_555 1_555 1_555 1_555 yes
C(3) C(4) O(2) C(5) -173.1(2) 1_555 1_555 1_555 1_555 yes
C(4) O(2) C(5) C(6) 76.9(3) 1_555 1_555 1_555 1_555 yes
C(5) C(6) O(3) C(7) -168.8(3) 1_555 1_555 1_555 1_555 yes
C(6) O(3) C(7) C(8) 91.6(3) 1_555 1_555 1_555 1_555 yes
C(7) C(8) O(4) C(9) 177.4(2) 1_555 1_555 1_555 1_555 yes
C(8) O(4) C(9) C(10) 172.3(2) 1_555 1_555 1_555 1_555 yes
C(9) C(10) N(1) C(11) 153.6(2) 1_555 1_555 1_555 1_555 yes
C(10) N(1) C(11) C(12) 74.9(3) 1_555 1_555 1_555 1_555 yes
C(11) C(12) C(13) C(14) 179.0(2) 1_555 1_555 1_555 1_555 yes
C(11) C(12) C(17) C(16) -179.6(2) 1_555 1_555 1_555 1_555 yes
C(12) C(13) C(14) C(15) 1.3(4) 1_555 1_555 1_555 1_555 yes
C(12) C(17) C(16) C(15) -0.1(4) 1_555 1_555 1_555 1_555 yes
C(13) C(12) C(17) C(16) -0.9(3) 1_555 1_555 1_555 1_555 yes
C(13) C(14) C(15) C(16) -2.2(3) 1_555 1_555 1_555 1_555 yes
C(14) C(13) C(12) C(17) 0.3(3) 1_555 1_555 1_555 1_555 yes
C(14) C(15) C(16) C(17) 1.6(3) 1_555 1_555 1_555 1_555 yes
